data_7017519
loop_
_publ_author_name
'Zhou, Xiaoyan'
'Guo, Yanling'
'Shi, Zhaohua'
'Song, Xueqin'
'Tang, Xiaoliang'
'Hu, Xiong'
'Zhu, Zhentong'
'Li, Pengxuan'
'Liu, Weisheng'

_publ_section_title
;
 Diverse lanthanide coordination polymers tuned by the flexibility of
 ligands and the lanthanide contraction effect: syntheses, structures and
 luminescence.
;
_journal_issue 6
_journal_name_full 'Dalton transactions (Cambridge, England : 2003)'
_journal_page_first 1765
_journal_page_last 1775
_journal_paper_doi 10.1039/c1dt10931f
_journal_volume 41
_journal_year 2012
_chemical_formula_sum 'C51 H54 La N6 O18'
_chemical_formula_weight 1177.91
_chemical_name_systematic
;
?
;
_space_group_IT_number 2
_symmetry_cell_setting triclinic
_symmetry_space_group_name_Hall '-P 1'
_symmetry_space_group_name_H-M 'P -1'
_atom_sites_solution_hydrogens geom
_atom_sites_solution_primary direct
_atom_sites_solution_secondary difmap
_audit_creation_method SHELXL-97
_cell_angle_alpha 81.873(7)
_cell_angle_beta 88.382(8)
_cell_angle_gamma 66.118(7)
_cell_formula_units_Z 2
_cell_length_a 11.721(7)
_cell_length_b 14.110(9)
_cell_length_c 19.522(12)
_cell_measurement_reflns_used 1944
_cell_measurement_temperature 296(2)
_cell_measurement_theta_max 19.21
_cell_measurement_theta_min 2.20
_cell_volume 2921(3)
_computing_cell_refinement 'Bruker SAINT'
_computing_data_collection 'Bruker APEX2'
_computing_data_reduction 'Bruker SAINT'
_computing_molecular_graphics 'Bruker SHELXTL'
_computing_publication_material 'Bruker SHELXTL'
_computing_structure_refinement 'SHELXL-97 (Sheldrick, 2008)'
_computing_structure_solution 'SHELXS-97 (Sheldrick, 2008)'
_diffrn_ambient_temperature 296(2)
_diffrn_measured_fraction_theta_full 0.917
_diffrn_measured_fraction_theta_max 0.917
_diffrn_measurement_device_type 'Bruker APEX-II CCD'
_diffrn_measurement_method '\f and \w scans'
_diffrn_radiation_monochromator graphite
_diffrn_radiation_source 'fine-focus sealed tube'
_diffrn_radiation_type MoK\a
_diffrn_radiation_wavelength 0.71073
_diffrn_reflns_av_R_equivalents 0.0490
_diffrn_reflns_av_sigmaI/netI 0.1243
_diffrn_reflns_limit_h_max 13
_diffrn_reflns_limit_h_min -14
_diffrn_reflns_limit_k_max 16
_diffrn_reflns_limit_k_min -12
_diffrn_reflns_limit_l_max 23
_diffrn_reflns_limit_l_min -22
_diffrn_reflns_number 14041
_diffrn_reflns_theta_full 25.25
_diffrn_reflns_theta_max 25.25
_diffrn_reflns_theta_min 2.11
_exptl_absorpt_coefficient_mu 0.803
_exptl_absorpt_correction_T_max 0.8495
_exptl_absorpt_correction_T_min 0.8065
_exptl_absorpt_correction_type multi-scan
_exptl_absorpt_process_details SADABS
_exptl_crystal_colour colorless
_exptl_crystal_density_diffrn 1.339
_exptl_crystal_density_method 'not measured'
_exptl_crystal_description block
_exptl_crystal_F_000 1206
_exptl_crystal_size_max 0.28
_exptl_crystal_size_mid 0.26
_exptl_crystal_size_min 0.21
_platon_squeeze_details
;
;
_refine_diff_density_max 0.535
_refine_diff_density_min -0.400
_refine_diff_density_rms 0.089
_refine_ls_extinction_method none
_refine_ls_goodness_of_fit_ref 1.007
_refine_ls_hydrogen_treatment constr
_refine_ls_matrix_type full
_refine_ls_number_parameters 685
_refine_ls_number_reflns 9690
_refine_ls_number_restraints 0
_refine_ls_restrained_S_all 1.007
_refine_ls_R_factor_all 0.0996
_refine_ls_R_factor_gt 0.0580
_refine_ls_shift/su_max 0.001
_refine_ls_shift/su_mean 0.000
_refine_ls_structure_factor_coef Fsqd
_refine_ls_weighting_details 'calc w=1/[\s^2^(Fo^2^)+(0.0320P)^2^+0.0000P] where P=(Fo^2^+2Fc^2^)/3'
_refine_ls_weighting_scheme calc
_refine_ls_wR_factor_gt 0.1077
_refine_ls_wR_factor_ref 0.1173
_reflns_number_gt 6153
_reflns_number_total 9690
_reflns_threshold_expression >2sigma(I)
_cod_data_source_file c1dt10931f.txt
_cod_data_source_block compound7
_cod_depositor_comments
;
The following automatic conversions were performed:

'_symmetry_cell_setting' value 'Triclinic' changed to 'triclinic'
according to /home/saulius/struct/CIF-dictionaries/cif_core.dic
dictionary named 'cif_core.dic' version 2.4.1 from 2010-06-29.

Automatic conversion script
Id: cif_fix_values 1715 2011-07-08 13:25:40Z adriana 
;
_cod_original_sg_symbol_H-M P-1
_cod_database_code 7017519

loop_
_symmetry_equiv_pos_as_xyz
'x, y, z'
'-x, -y, -z'

loop_
_atom_site_label
_atom_site_type_symbol
_atom_site_fract_x
_atom_site_fract_y
_atom_site_fract_z
_atom_site_U_iso_or_equiv
_atom_site_adp_type
_atom_site_occupancy
_atom_site_symmetry_multiplicity
_atom_site_calc_flag
_atom_site_refinement_flags
La1 La -0.12068(3) 0.75386(3) 0.738424(19) 0.03937(13) Uani 1 1 d .
C1 C 0.2632(7) 0.7483(7) 0.5785(4) 0.073(2) Uani 1 1 d .
H1A H 0.1846 0.7680 0.5582 0.087 Uiso 1 1 calc R
C2 C 0.3326(8) 0.8076(7) 0.5600(5) 0.096(3) Uani 1 1 d .
H2A H 0.2983 0.8671 0.5273 0.115 Uiso 1 1 calc R
C3 C 0.4496(10) 0.7823(9) 0.5879(6) 0.110(3) Uani 1 1 d .
H3A H 0.4946 0.8225 0.5739 0.132 Uiso 1 1 calc R
C4 C 0.4962(8) 0.6971(10) 0.6361(5) 0.107(4) Uani 1 1 d .
H4 H 0.5741 0.6793 0.6568 0.128 Uiso 1 1 calc R
C5 C 0.4277(7) 0.6321(8) 0.6567(4) 0.095(3) Uani 1 1 d .
H5 H 0.4612 0.5724 0.6893 0.113 Uiso 1 1 calc R
C6 C 0.3111(6) 0.6624(7) 0.6258(4) 0.061(2) Uani 1 1 d .
C7 C 0.2392(6) 0.5975(6) 0.6485(3) 0.071(2) Uani 1 1 d .
H7A H 0.2969 0.5253 0.6619 0.086 Uiso 1 1 calc R
H7B H 0.1917 0.6222 0.6886 0.086 Uiso 1 1 calc R
C8 C 0.0339(6) 0.6258(5) 0.6008(3) 0.0432(16) Uani 1 1 d .
C9 C -0.0439(5) 0.6336(5) 0.5398(3) 0.0461(16) Uani 1 1 d .
C10 C -0.1642(6) 0.6366(5) 0.5531(4) 0.062(2) Uani 1 1 d .
H10 H -0.1901 0.6336 0.5985 0.075 Uiso 1 1 calc R
C11 C -0.2435(7) 0.6438(6) 0.5008(4) 0.080(2) Uani 1 1 d .
H11 H -0.3222 0.6450 0.5103 0.096 Uiso 1 1 calc R
C12 C -0.2048(7) 0.6493(6) 0.4342(4) 0.076(2) Uani 1 1 d .
H12 H -0.2582 0.6542 0.3983 0.091 Uiso 1 1 calc R
C13 C -0.0871(6) 0.6477(5) 0.4190(4) 0.065(2) Uani 1 1 d .
H13 H -0.0628 0.6522 0.3733 0.078 Uiso 1 1 calc R
C14 C -0.0076(6) 0.6394(5) 0.4718(3) 0.0514(18) Uani 1 1 d .
C15 C 0.1587(7) 0.6304(7) 0.3953(4) 0.082(2) Uani 1 1 d .
H15A H 0.1069 0.6878 0.3612 0.099 Uiso 1 1 calc R
H15B H 0.1677 0.5649 0.3808 0.099 Uiso 1 1 calc R
C16 C 0.2852(7) 0.6334(7) 0.4044(4) 0.088(3) Uani 1 1 d .
H16A H 0.3298 0.6240 0.3616 0.106 Uiso 1 1 calc R
H16B H 0.2754 0.7001 0.4174 0.106 Uiso 1 1 calc R
C18 C 0.0955(7) 0.2265(7) 0.7895(4) 0.076(2) Uani 1 1 d .
H18 H 0.1800 0.2131 0.7889 0.091 Uiso 1 1 calc R
C19 C 0.0592(9) 0.1436(7) 0.8003(5) 0.098(3) Uani 1 1 d .
H19 H 0.1184 0.0748 0.8071 0.118 Uiso 1 1 calc R
C20 C -0.0618(12) 0.1646(9) 0.8005(5) 0.102(3) Uani 1 1 d .
H20 H -0.0877 0.1099 0.8069 0.122 Uiso 1 1 calc R
C21 C -0.1512(9) 0.2683(10) 0.7913(4) 0.099(3) Uani 1 1 d .
H21 H -0.2359 0.2822 0.7923 0.119 Uiso 1 1 calc R
C22 C -0.1132(7) 0.3489(7) 0.7809(4) 0.072(2) Uani 1 1 d .
H22 H -0.1719 0.4179 0.7745 0.087 Uiso 1 1 calc R
C23 C 0.0082(7) 0.3282(6) 0.7798(3) 0.0557(18) Uani 1 1 d .
C24 C 0.0517(6) 0.4152(5) 0.7704(3) 0.063(2) Uani 1 1 d .
H24A H 0.1230 0.3979 0.7408 0.076 Uiso 1 1 calc R
H24B H -0.0144 0.4791 0.7484 0.076 Uiso 1 1 calc R
C25 C 0.0668(6) 0.5208(6) 0.8574(3) 0.0480(17) Uani 1 1 d .
C26 C 0.1110(5) 0.5217(5) 0.9275(3) 0.0452(16) Uani 1 1 d .
C27 C 0.0829(6) 0.6180(5) 0.9489(3) 0.062(2) Uani 1 1 d .
H27 H 0.0377 0.6780 0.9184 0.074 Uiso 1 1 calc R
C28 C 0.1179(7) 0.6295(6) 1.0121(4) 0.073(2) Uani 1 1 d .
H28 H 0.0941 0.6955 1.0253 0.088 Uiso 1 1 calc R
C29 C 0.1888(7) 0.5413(7) 1.0553(4) 0.074(2) Uani 1 1 d .
H29 H 0.2157 0.5477 1.0981 0.089 Uiso 1 1 calc R
C30 C 0.2216(6) 0.4433(6) 1.0373(3) 0.069(2) Uani 1 1 d .
H30 H 0.2709 0.3843 1.0675 0.083 Uiso 1 1 calc R
C31 C 0.1811(6) 0.4324(5) 0.9741(3) 0.0503(17) Uani 1 1 d .
C32 C 0.2589(7) 0.2453(5) 1.0070(3) 0.071(2) Uani 1 1 d .
H32A H 0.2110 0.2576 1.0486 0.085 Uiso 1 1 calc R
H32B H 0.3445 0.2320 1.0185 0.085 Uiso 1 1 calc R
C33 C 0.2545(8) 0.1539(6) 0.9799(4) 0.087(3) Uani 1 1 d .
H33A H 0.2688 0.0974 1.0177 0.104 Uiso 1 1 calc R
H33B H 0.1725 0.1730 0.9593 0.104 Uiso 1 1 calc R
C34 C 0.3779(9) 0.0121(7) 0.9261(5) 0.100(3) Uani 1 1 d .
H34A H 0.3031 0.0003 0.9203 0.120 Uiso 1 1 calc R
H34B H 0.4214 -0.0305 0.9685 0.120 Uiso 1 1 calc R
C35 C 0.3627(9) 0.7385(8) 0.9284(5) 0.119(4) Uani 1 1 d .
H35 H 0.4321 0.6922 0.9083 0.143 Uiso 1 1 calc R
C36 C 0.3747(14) 0.7625(12) 0.9908(7) 0.151(5) Uani 1 1 d .
H36 H 0.4532 0.7326 1.0127 0.181 Uiso 1 1 calc R
C37 C 0.2807(17) 0.8265(13) 1.0228(7) 0.153(7) Uani 1 1 d .
H37 H 0.2913 0.8382 1.0674 0.183 Uiso 1 1 calc R
C38 C 0.1696(14) 0.8741(9) 0.9894(7) 0.132(4) Uani 1 1 d .
H38 H 0.1033 0.9235 1.0095 0.159 Uiso 1 1 calc R
C39 C 0.1525(10) 0.8498(8) 0.9241(7) 0.112(3) Uani 1 1 d .
H39 H 0.0744 0.8809 0.9017 0.134 Uiso 1 1 calc R
C40 C 0.2504(9) 0.7809(7) 0.8941(4) 0.081(3) Uani 1 1 d .
C41 C 0.2365(8) 0.7484(6) 0.8249(4) 0.093(3) Uani 1 1 d .
H41A H 0.3145 0.6934 0.8143 0.112 Uiso 1 1 calc R
H41B H 0.1725 0.7211 0.8275 0.112 Uiso 1 1 calc R
C42 C 0.1107(6) 0.8659(6) 0.7241(3) 0.0543(18) Uani 1 1 d .
C43 C 0.0936(6) 0.9544(5) 0.6687(3) 0.0513(17) Uani 1 1 d .
C44 C -0.0127(7) 0.9911(6) 0.6274(4) 0.079(2) Uani 1 1 d .
H44 H -0.0722 0.9638 0.6384 0.095 Uiso 1 1 calc R
C45 C -0.0344(9) 1.0658(7) 0.5710(5) 0.107(3) Uani 1 1 d .
H45 H -0.1084 1.0903 0.5448 0.128 Uiso 1 1 calc R
C46 C 0.0533(10) 1.1042(6) 0.5535(4) 0.099(3) Uani 1 1 d .
H46 H 0.0415 1.1523 0.5137 0.119 Uiso 1 1 calc R
C47 C 0.1582(8) 1.0726(6) 0.5940(4) 0.076(2) Uani 1 1 d .
H47 H 0.2166 1.1006 0.5821 0.091 Uiso 1 1 calc R
C48 C 0.1794(6) 0.9993(6) 0.6527(4) 0.0587(19) Uani 1 1 d .
C49 C 0.3652(7) 1.0149(6) 0.6849(4) 0.081(2) Uani 1 1 d .
H49A H 0.3210 1.0905 0.6792 0.097 Uiso 1 1 calc R
H49B H 0.4116 0.9955 0.6435 0.097 Uiso 1 1 calc R
C50 C 0.4522(7) 0.9776(6) 0.7472(4) 0.086(3) Uani 1 1 d .
H50A H 0.4893 0.9017 0.7556 0.103 Uiso 1 1 calc R
H50B H 0.5187 1.0018 0.7393 0.103 Uiso 1 1 calc R
C51 C 0.4595(8) 0.9818(7) 0.8664(5) 0.101(3) Uani 1 1 d .
H51A H 0.5201 1.0127 0.8643 0.121 Uiso 1 1 calc R
H51B H 0.5043 0.9062 0.8716 0.121 Uiso 1 1 calc R
C52 C 0.4707(6) 0.5458(5) 0.4734(4) 0.079(2) Uani 1 1 d .
H52A H 0.4629 0.6092 0.4908 0.094 Uiso 1 1 calc R
H52B H 0.5205 0.5384 0.4324 0.094 Uiso 1 1 calc R
N1 N 0.1543(5) 0.6025(4) 0.5936(3) 0.0586(16) Uani 1 1 d .
H1 H 0.1848 0.5895 0.5537 0.070 Uiso 1 1 calc R
N2 N 0.0861(5) 0.4312(4) 0.8372(3) 0.0615(16) Uani 1 1 d .
H2 H 0.1231 0.3759 0.8667 0.074 Uiso 1 1 calc R
N3 N 0.2026(5) 0.8378(5) 0.7702(3) 0.0747(18) Uani 1 1 d .
H3 H 0.2458 0.8750 0.7678 0.090 Uiso 1 1 calc R
N4 N -0.3029(6) 0.6630(5) 0.7875(3) 0.0672(18) Uani 1 1 d .
N5 N -0.1969(6) 0.9286(6) 0.8230(4) 0.0671(17) Uani 1 1 d .
N6 N -0.2831(6) 0.8747(5) 0.6144(4) 0.0734(19) Uani 1 1 d .
O1 O -0.0128(4) 0.6386(3) 0.6586(2) 0.0620(13) Uani 1 1 d .
O2 O 0.1063(4) 0.6403(4) 0.4619(2) 0.0707(14) Uani 1 1 d .
O3 O 0.3515(5) 0.5503(4) 0.4576(3) 0.0798(15) Uani 1 1 d .
O4 O 0.0116(4) 0.6062(3) 0.8182(2) 0.0592(12) Uani 1 1 d .
O5 O 0.2075(4) 0.3355(4) 0.9550(2) 0.0660(13) Uani 1 1 d .
O6 O 0.3448(5) 0.1204(4) 0.9307(3) 0.0880(17) Uani 1 1 d .
O7 O 0.0429(4) 0.8161(3) 0.7268(2) 0.0582(12) Uani 1 1 d .
O8 O 0.2793(4) 0.9667(4) 0.6959(2) 0.0723(14) Uani 1 1 d .
O9 O 0.3840(5) 1.0176(4) 0.8050(3) 0.0914(17) Uani 1 1 d .
O10 O -0.2276(4) 0.6251(4) 0.7417(3) 0.0651(14) Uani 1 1 d .
O11 O -0.3841(5) 0.6320(5) 0.8067(3) 0.098(2) Uani 1 1 d .
O12 O -0.2929(4) 0.7373(4) 0.8139(2) 0.0660(13) Uani 1 1 d .
O13 O -0.1265(5) 0.8341(4) 0.8485(2) 0.0694(14) Uani 1 1 d .
O14 O -0.2246(6) 1.0007(5) 0.8570(3) 0.105(2) Uani 1 1 d .
O15 O -0.2362(4) 0.9428(3) 0.7609(3) 0.0709(14) Uani 1 1 d .
O16 O -0.3219(4) 0.8308(4) 0.6647(3) 0.0697(14) Uani 1 1 d .
O17 O -0.3504(5) 0.9263(5) 0.5651(3) 0.119(2) Uani 1 1 d .
O18 O -0.1691(4) 0.8602(4) 0.6177(2) 0.0740(15) Uani 1 1 d .

loop_
_atom_site_aniso_label
_atom_site_aniso_U_11
_atom_site_aniso_U_22
_atom_site_aniso_U_33
_atom_site_aniso_U_23
_atom_site_aniso_U_13
_atom_site_aniso_U_12
La1 0.0406(2) 0.0476(2) 0.0316(2) -0.00243(16) 0.00121(15) -0.02063(17)
C1 0.060(5) 0.077(6) 0.088(6) -0.022(5) -0.004(5) -0.032(5)
C2 0.082(6) 0.092(7) 0.116(8) -0.046(6) 0.003(6) -0.028(6)
C3 0.104(8) 0.130(10) 0.117(9) -0.048(7) 0.009(7) -0.060(7)
C4 0.065(6) 0.174(12) 0.103(8) -0.064(8) -0.001(6) -0.056(7)
C5 0.061(5) 0.145(9) 0.069(6) -0.037(6) -0.003(4) -0.025(6)
C6 0.045(4) 0.092(6) 0.056(5) -0.028(5) 0.006(4) -0.031(4)
C7 0.070(5) 0.084(6) 0.048(4) -0.004(4) -0.012(4) -0.019(5)
C8 0.053(4) 0.044(4) 0.040(4) -0.008(3) 0.011(3) -0.026(3)
C9 0.041(4) 0.050(4) 0.052(4) -0.012(3) 0.003(3) -0.022(3)
C10 0.066(5) 0.074(5) 0.060(5) -0.022(4) 0.011(4) -0.039(4)
C11 0.068(5) 0.107(7) 0.083(6) -0.030(5) 0.008(5) -0.048(5)
C12 0.066(5) 0.081(6) 0.089(6) -0.024(5) -0.023(5) -0.033(4)
C13 0.067(5) 0.075(5) 0.051(4) -0.015(4) -0.004(4) -0.023(4)
C14 0.051(4) 0.062(5) 0.048(4) -0.011(4) 0.002(4) -0.029(4)
C15 0.072(5) 0.133(8) 0.047(5) -0.016(5) 0.014(4) -0.047(5)
C16 0.076(6) 0.134(8) 0.057(5) -0.012(5) 0.030(5) -0.047(6)
C18 0.066(5) 0.069(6) 0.097(6) -0.028(5) 0.007(5) -0.027(5)
C19 0.091(7) 0.075(7) 0.139(9) -0.018(6) 0.003(6) -0.044(6)
C20 0.140(10) 0.113(9) 0.092(7) -0.030(7) 0.019(7) -0.088(8)
C21 0.079(7) 0.157(11) 0.074(6) -0.038(7) 0.009(5) -0.055(8)
C22 0.071(6) 0.087(7) 0.060(5) -0.020(5) 0.002(4) -0.030(5)
C23 0.062(5) 0.056(5) 0.050(4) -0.012(4) -0.004(4) -0.023(4)
C24 0.085(5) 0.067(5) 0.041(4) -0.011(4) -0.009(4) -0.033(4)
C25 0.060(4) 0.054(5) 0.037(4) -0.001(4) -0.001(3) -0.031(4)
C26 0.048(4) 0.046(4) 0.041(4) -0.005(3) -0.002(3) -0.019(3)
C27 0.082(5) 0.056(5) 0.051(4) -0.008(4) -0.004(4) -0.032(4)
C28 0.110(6) 0.066(6) 0.055(5) -0.015(4) -0.012(5) -0.044(5)
C29 0.099(6) 0.080(6) 0.055(5) -0.014(5) -0.010(5) -0.045(5)
C30 0.088(5) 0.075(6) 0.032(4) 0.002(4) -0.007(4) -0.023(5)
C31 0.060(4) 0.052(5) 0.037(4) -0.006(4) 0.002(3) -0.021(4)
C32 0.093(6) 0.056(5) 0.050(5) 0.011(4) -0.002(4) -0.021(4)
C33 0.108(7) 0.056(6) 0.087(7) -0.001(5) 0.018(6) -0.027(5)
C34 0.121(8) 0.065(7) 0.101(7) -0.017(5) -0.006(6) -0.023(6)
C35 0.100(7) 0.176(11) 0.071(6) -0.001(7) -0.021(6) -0.050(7)
C36 0.159(13) 0.223(17) 0.096(11) -0.007(10) -0.037(9) -0.105(12)
C37 0.23(2) 0.210(19) 0.073(10) 0.004(10) 0.001(11) -0.150(17)
C38 0.189(14) 0.109(10) 0.122(11) -0.044(9) 0.052(10) -0.076(10)
C39 0.112(9) 0.081(8) 0.146(11) -0.006(7) 0.004(8) -0.046(7)
C40 0.092(7) 0.096(7) 0.064(6) 0.010(5) -0.016(5) -0.051(6)
C41 0.130(7) 0.072(6) 0.072(6) 0.014(5) -0.028(5) -0.040(5)
C42 0.055(4) 0.061(5) 0.049(4) -0.007(4) -0.001(4) -0.026(4)
C43 0.063(5) 0.045(4) 0.047(4) -0.004(3) 0.001(4) -0.024(4)
C44 0.081(5) 0.074(6) 0.094(6) 0.008(5) -0.025(5) -0.048(5)
C45 0.136(8) 0.085(7) 0.102(7) 0.049(6) -0.059(6) -0.064(6)
C46 0.151(9) 0.072(6) 0.084(6) 0.028(5) -0.031(6) -0.065(7)
C47 0.108(7) 0.059(6) 0.075(6) 0.003(5) 0.005(5) -0.052(5)
C48 0.060(5) 0.066(5) 0.061(5) -0.015(4) 0.007(4) -0.035(4)
C49 0.070(5) 0.084(6) 0.100(6) -0.014(5) 0.014(5) -0.043(5)
C50 0.056(5) 0.097(7) 0.112(7) -0.031(6) 0.013(5) -0.034(5)
C51 0.079(6) 0.093(7) 0.107(7) -0.026(6) -0.018(6) -0.005(5)
C52 0.066(5) 0.086(7) 0.101(7) -0.029(5) 0.017(5) -0.044(5)
N1 0.048(3) 0.086(4) 0.041(3) -0.019(3) -0.001(3) -0.022(3)
N2 0.094(4) 0.048(4) 0.042(3) -0.004(3) -0.021(3) -0.027(3)
N3 0.089(4) 0.078(5) 0.067(4) 0.009(4) -0.022(4) -0.050(4)
N4 0.063(5) 0.074(5) 0.061(5) 0.005(4) -0.005(4) -0.028(4)
N5 0.073(5) 0.074(5) 0.068(5) -0.026(4) 0.025(4) -0.039(4)
N6 0.068(5) 0.082(5) 0.069(5) 0.005(4) -0.023(4) -0.034(4)
O1 0.068(3) 0.076(4) 0.045(3) -0.011(3) 0.013(2) -0.033(3)
O2 0.061(3) 0.125(4) 0.039(3) -0.018(3) 0.009(2) -0.049(3)
O3 0.068(3) 0.103(4) 0.083(4) -0.018(3) 0.010(3) -0.048(3)
O4 0.078(3) 0.054(3) 0.042(3) -0.001(2) -0.012(2) -0.024(3)
O5 0.089(3) 0.050(3) 0.047(3) -0.001(2) -0.007(3) -0.018(3)
O6 0.100(4) 0.065(4) 0.093(4) -0.020(3) 0.021(3) -0.026(3)
O7 0.061(3) 0.065(3) 0.060(3) -0.004(2) 0.006(2) -0.039(3)
O8 0.065(3) 0.081(4) 0.088(4) -0.002(3) 0.000(3) -0.051(3)
O9 0.062(3) 0.089(4) 0.108(5) -0.033(4) 0.004(3) -0.008(3)
O10 0.060(3) 0.065(3) 0.074(4) -0.011(3) 0.009(3) -0.028(3)
O11 0.086(4) 0.157(6) 0.083(4) 0.003(4) 0.008(3) -0.088(4)
O12 0.069(3) 0.071(4) 0.055(3) -0.006(3) 0.014(3) -0.027(3)
O13 0.083(4) 0.061(4) 0.061(3) -0.012(3) -0.002(3) -0.024(3)
O14 0.143(5) 0.090(5) 0.096(4) -0.050(4) 0.033(4) -0.050(4)
O15 0.076(3) 0.063(3) 0.063(3) -0.009(3) -0.003(3) -0.017(3)
O16 0.062(3) 0.086(4) 0.061(3) 0.014(3) -0.006(3) -0.038(3)
O17 0.103(4) 0.155(6) 0.093(4) 0.054(4) -0.050(4) -0.065(4)
O18 0.072(3) 0.101(4) 0.061(3) 0.016(3) -0.018(3) -0.055(3)

loop_
_atom_type_symbol
_atom_type_description
_atom_type_scat_dispersion_real
_atom_type_scat_dispersion_imag
_atom_type_scat_source
C C 0.0033 0.0016 'International Tables Vol C Tables 4.2.6.8 and 6.1.1.4'
H H 0.0000 0.0000 'International Tables Vol C Tables 4.2.6.8 and 6.1.1.4'
N N 0.0061 0.0033 'International Tables Vol C Tables 4.2.6.8 and 6.1.1.4'
O O 0.0106 0.0060 'International Tables Vol C Tables 4.2.6.8 and 6.1.1.4'
La La -0.2871 2.4523 'International Tables Vol C Tables 4.2.6.8 and 6.1.1.4'

loop_
_geom_angle_atom_site_label_1
_geom_angle_atom_site_label_2
_geom_angle_atom_site_label_3
_geom_angle
_geom_angle_site_symmetry_1
_geom_angle_site_symmetry_3
O1 La1 O4 80.66(15) . .
O1 La1 O7 86.95(15) . .
O4 La1 O7 89.43(15) . .
O1 La1 O12 124.56(16) . .
O4 La1 O12 83.41(15) . .
O7 La1 O12 145.61(16) . .
O1 La1 O16 92.41(16) . .
O4 La1 O16 144.67(16) . .
O7 La1 O16 125.00(16) . .
O12 La1 O16 72.13(16) . .
O1 La1 O15 147.36(16) . .
O4 La1 O15 127.56(15) . .
O7 La1 O15 78.37(15) . .
O12 La1 O15 79.62(16) . .
O16 La1 O15 73.31(16) . .
O1 La1 O18 72.60(16) . .
O4 La1 O18 150.91(15) . .
O7 La1 O18 78.10(14) . .
O12 La1 O18 121.22(15) . .
O16 La1 O18 49.89(14) . .
O15 La1 O18 75.90(16) . .
O1 La1 O13 151.49(15) . .
O4 La1 O13 77.24(16) . .
O7 La1 O13 75.12(15) . .
O12 La1 O13 70.49(16) . .
O16 La1 O13 116.00(16) . .
O15 La1 O13 50.33(15) . .
O18 La1 O13 123.30(17) . .
O1 La1 O10 74.79(16) . .
O4 La1 O10 77.08(15) . .
O7 La1 O10 158.72(15) . .
O12 La1 O10 49.90(16) . .
O16 La1 O10 67.69(16) . .
O15 La1 O10 122.90(16) . .
O18 La1 O10 105.94(15) . .
O13 La1 O10 116.78(16) . .
O1 La1 N6 82.68(17) . .
O4 La1 N6 159.52(16) . .
O7 La1 N6 101.52(17) . .
O12 La1 N6 96.43(18) . .
O16 La1 N6 24.84(14) . .
O15 La1 N6 72.12(17) . .
O18 La1 N6 25.08(15) . .
O13 La1 N6 122.13(17) . .
O10 La1 N6 87.12(17) . .
O1 La1 N4 99.52(18) . .
O4 La1 N4 80.09(16) . .
O7 La1 N4 166.55(15) . .
O12 La1 N4 25.19(15) . .
O16 La1 N4 66.86(16) . .
O15 La1 N4 101.31(18) . .
O18 La1 N4 115.02(15) . .
O13 La1 N4 94.21(18) . .
O10 La1 N4 24.75(14) . .
N6 La1 N4 91.04(18) . .
O1 La1 N5 161.21(15) . .
O4 La1 N5 102.59(18) . .
O7 La1 N5 74.66(15) . .
O12 La1 N5 74.21(17) . .
O16 La1 N5 94.98(18) . .
O15 La1 N5 24.98(15) . .
O18 La1 N5 99.31(19) . .
O13 La1 N5 25.36(14) . .
O10 La1 N5 124.00(17) . .
N6 La1 N5 97.02(19) . .
N4 La1 N5 99.27(19) . .
C6 C1 C2 119.2(8) . .
C6 C1 H1A 120.4 . .
C2 C1 H1A 120.4 . .
C3 C2 C1 123.2(9) . .
C3 C2 H2A 118.4 . .
C1 C2 H2A 118.4 . .
C4 C3 C2 117.3(10) . .
C4 C3 H3A 121.3 . .
C2 C3 H3A 121.3 . .
C3 C4 C5 121.5(9) . .
C3 C4 H4 119.2 . .
C5 C4 H4 119.2 . .
C6 C5 C4 117.6(9) . .
C6 C5 H5 121.2 . .
C4 C5 H5 121.2 . .
C1 C6 C5 121.2(8) . .
C1 C6 C7 121.2(7) . .
C5 C6 C7 117.6(8) . .
N1 C7 C6 111.5(5) . .
N1 C7 H7A 109.3 . .
C6 C7 H7A 109.3 . .
N1 C7 H7B 109.3 . .
C6 C7 H7B 109.3 . .
H7A C7 H7B 108.0 . .
O1 C8 N1 120.1(6) . .
O1 C8 C9 120.6(6) . .
N1 C8 C9 119.3(6) . .
C14 C9 C10 118.4(6) . .
C14 C9 C8 124.9(6) . .
C10 C9 C8 116.7(6) . .
C11 C10 C9 121.6(7) . .
C11 C10 H10 119.2 . .
C9 C10 H10 119.2 . .
C10 C11 C12 118.6(7) . .
C10 C11 H11 120.7 . .
C12 C11 H11 120.7 . .
C11 C12 C13 121.5(7) . .
C11 C12 H12 119.3 . .
C13 C12 H12 119.3 . .
C14 C13 C12 119.5(7) . .
C14 C13 H13 120.2 . .
C12 C13 H13 120.2 . .
O2 C14 C13 123.7(6) . .
O2 C14 C9 115.9(6) . .
C13 C14 C9 120.4(6) . .
O2 C15 C16 104.5(6) . .
O2 C15 H15A 110.9 . .
C16 C15 H15A 110.9 . .
O2 C15 H15B 110.9 . .
C16 C15 H15B 110.9 . .
H15A C15 H15B 108.9 . .
O3 C16 C15 106.8(6) . .
O3 C16 H16A 110.4 . .
C15 C16 H16A 110.4 . .
O3 C16 H16B 110.4 . .
C15 C16 H16B 110.4 . .
H16A C16 H16B 108.6 . .
C23 C18 C19 120.9(8) . .
C23 C18 H18 119.6 . .
C19 C18 H18 119.6 . .
C20 C19 C18 118.5(9) . .
C20 C19 H19 120.7 . .
C18 C19 H19 120.7 . .
C19 C20 C21 120.9(9) . .
C19 C20 H20 119.6 . .
C21 C20 H20 119.6 . .
C22 C21 C20 119.6(9) . .
C22 C21 H21 120.2 . .
C20 C21 H21 120.2 . .
C23 C22 C21 119.8(8) . .
C23 C22 H22 120.1 . .
C21 C22 H22 120.1 . .
C22 C23 C18 120.4(8) . .
C22 C23 C24 120.6(7) . .
C18 C23 C24 119.0(7) . .
N2 C24 C23 109.5(5) . .
N2 C24 H24A 109.8 . .
C23 C24 H24A 109.8 . .
N2 C24 H24B 109.8 . .
C23 C24 H24B 109.8 . .
H24A C24 H24B 108.2 . .
O4 C25 N2 121.2(6) . .
O4 C25 C26 119.6(6) . .
N2 C25 C26 119.2(6) . .
C27 C26 C31 117.0(6) . .
C27 C26 C25 117.8(6) . .
C31 C26 C25 125.2(6) . .
C28 C27 C26 123.6(7) . .
C28 C27 H27 118.2 . .
C26 C27 H27 118.2 . .
C27 C28 C29 117.9(7) . .
C27 C28 H28 121.1 . .
C29 C28 H28 121.1 . .
C28 C29 C30 121.8(7) . .
C28 C29 H29 119.1 . .
C30 C29 H29 119.1 . .
C29 C30 C31 119.8(7) . .
C29 C30 H30 120.1 . .
C31 C30 H30 120.1 . .
O5 C31 C30 121.9(6) . .
O5 C31 C26 118.3(5) . .
C30 C31 C26 119.9(6) . .
O5 C32 C33 108.8(6) . .
O5 C32 H32A 109.9 . .
C33 C32 H32A 109.9 . .
O5 C32 H32B 109.9 . .
C33 C32 H32B 109.9 . .
H32A C32 H32B 108.3 . .
O6 C33 C32 110.4(7) . .
O6 C33 H33A 109.6 . .
C32 C33 H33A 109.6 . .
O6 C33 H33B 109.6 . .
C32 C33 H33B 109.6 . .
H33A C33 H33B 108.1 . .
O6 C34 C51 109.6(8) . 1_545
O6 C34 H34A 109.7 . .
C51 C34 H34A 109.7 1_545 .
O6 C34 H34B 109.7 . .
C51 C34 H34B 109.7 1_545 .
H34A C34 H34B 108.2 . .
C36 C35 C40 120.6(11) . .
C36 C35 H35 119.7 . .
C40 C35 H35 119.7 . .
C37 C36 C35 123.2(15) . .
C37 C36 H36 118.4 . .
C35 C36 H36 118.4 . .
C36 C37 C38 118.2(16) . .
C36 C37 H37 120.9 . .
C38 C37 H37 120.9 . .
C37 C38 C39 120.3(14) . .
C37 C38 H38 119.8 . .
C39 C38 H38 119.8 . .
C40 C39 C38 119.5(11) . .
C40 C39 H39 120.2 . .
C38 C39 H39 120.2 . .
C39 C40 C35 118.0(9) . .
C39 C40 C41 121.9(9) . .
C35 C40 C41 120.1(10) . .
N3 C41 C40 110.3(6) . .
N3 C41 H41A 109.6 . .
C40 C41 H41A 109.6 . .
N3 C41 H41B 109.6 . .
C40 C41 H41B 109.6 . .
H41A C41 H41B 108.1 . .
O7 C42 N3 119.8(6) . .
O7 C42 C43 121.8(6) . .
N3 C42 C43 118.4(6) . .
C44 C43 C48 117.6(6) . .
C44 C43 C42 116.8(6) . .
C48 C43 C42 125.5(6) . .
C45 C44 C43 122.5(7) . .
C45 C44 H44 118.7 . .
C43 C44 H44 118.7 . .
C46 C45 C44 119.2(8) . .
C46 C45 H45 120.4 . .
C44 C45 H45 120.4 . .
C45 C46 C47 120.2(8) . .
C45 C46 H46 119.9 . .
C47 C46 H46 119.9 . .
C46 C47 C48 121.1(7) . .
C46 C47 H47 119.5 . .
C48 C47 H47 119.5 . .
O8 C48 C47 124.1(7) . .
O8 C48 C43 116.7(7) . .
C47 C48 C43 119.1(7) . .
O8 C49 C50 107.3(6) . .
O8 C49 H49A 110.2 . .
C50 C49 H49A 110.2 . .
O8 C49 H49B 110.2 . .
C50 C49 H49B 110.2 . .
H49A C49 H49B 108.5 . .
O9 C50 C49 108.8(6) . .
O9 C50 H50A 109.9 . .
C49 C50 H50A 109.9 . .
O9 C50 H50B 109.9 . .
C49 C50 H50B 109.9 . .
H50A C50 H50B 108.3 . .
O9 C51 C34 108.6(7) . 1_565
O9 C51 H51A 110.0 . .
C34 C51 H51A 110.0 1_565 .
O9 C51 H51B 110.0 . .
C34 C51 H51B 110.0 1_565 .
H51A C51 H51B 108.3 . .
O3 C52 C52 106.7(8) . 2_666
O3 C52 H52A 110.4 . .
C52 C52 H52A 110.4 2_666 .
O3 C52 H52B 110.4 . .
C52 C52 H52B 110.4 2_666 .
H52A C52 H52B 108.6 . .
C8 N1 C7 124.6(6) . .
C8 N1 H1 117.7 . .
C7 N1 H1 117.7 . .
C25 N2 C24 126.8(6) . .
C25 N2 H2 116.6 . .
C24 N2 H2 116.6 . .
C42 N3 C41 124.9(6) . .
C42 N3 H3 117.6 . .
C41 N3 H3 117.6 . .
O11 N4 O10 122.7(7) . .
O11 N4 O12 120.2(7) . .
O10 N4 O12 117.1(7) . .
O11 N4 La1 175.8(5) . .
O10 N4 La1 59.7(4) . .
O12 N4 La1 57.5(4) . .
O14 N5 O15 121.9(7) . .
O14 N5 O13 121.6(7) . .
O15 N5 O13 116.5(6) . .
O14 N5 La1 177.8(5) . .
O15 N5 La1 58.2(3) . .
O13 N5 La1 58.3(3) . .
O17 N6 O16 121.7(6) . .
O17 N6 O18 121.9(7) . .
O16 N6 O18 116.4(6) . .
O17 N6 La1 178.0(6) . .
O16 N6 La1 58.1(3) . .
O18 N6 La1 58.4(3) . .
C8 O1 La1 149.0(4) . .
C14 O2 C15 119.6(5) . .
C52 O3 C16 113.1(6) . .
C25 O4 La1 168.8(4) . .
C31 O5 C32 118.0(5) . .
C33 O6 C34 110.4(6) . .
C42 O7 La1 167.9(4) . .
C48 O8 C49 119.2(6) . .
C50 O9 C51 111.8(6) . .
N4 O10 La1 95.6(4) . .
N4 O12 La1 97.3(4) . .
N5 O13 La1 96.3(4) . .
N5 O15 La1 96.8(4) . .
N6 O16 La1 97.1(4) . .
N6 O18 La1 96.5(4) . .

loop_
_geom_bond_atom_site_label_1
_geom_bond_atom_site_label_2
_geom_bond_distance
_geom_bond_site_symmetry_2
La1 O1 2.369(5) .
La1 O4 2.402(4) .
La1 O7 2.405(4) .
La1 O12 2.533(5) .
La1 O16 2.547(4) .
La1 O15 2.552(5) .
La1 O18 2.553(4) .
La1 O13 2.553(5) .
La1 O10 2.585(5) .
La1 N6 2.977(6) .
La1 N4 2.980(8) .
La1 N5 2.981(7) .
C1 C6 1.342(9) .
C1 C2 1.393(10) .
C1 H1A 0.9300 .
C2 C3 1.377(11) .
C2 H2A 0.9300 .
C3 C4 1.344(12) .
C3 H3A 0.9300 .
C4 C5 1.456(12) .
C4 H4 0.9300 .
C5 C6 1.383(9) .
C5 H5 0.9300 .
C6 C7 1.495(9) .
C7 N1 1.458(7) .
C7 H7A 0.9700 .
C7 H7B 0.9700 .
C8 O1 1.244(6) .
C8 N1 1.322(7) .
C8 C9 1.485(8) .
C9 C14 1.384(8) .
C9 C10 1.411(8) .
C10 C11 1.364(9) .
C10 H10 0.9300 .
C11 C12 1.366(9) .
C11 H11 0.9300 .
C12 C13 1.395(9) .
C12 H12 0.9300 .
C13 C14 1.370(8) .
C13 H13 0.9300 .
C14 O2 1.349(7) .
C15 O2 1.422(7) .
C15 C16 1.515(9) .
C15 H15A 0.9700 .
C15 H15B 0.9700 .
C16 O3 1.421(8) .
C16 H16A 0.9700 .
C16 H16B 0.9700 .
C18 C23 1.374(9) .
C18 C19 1.385(10) .
C18 H18 0.9300 .
C19 C20 1.327(11) .
C19 H19 0.9300 .
C20 C21 1.402(11) .
C20 H20 0.9300 .
C21 C22 1.369(11) .
C21 H21 0.9300 .
C22 C23 1.332(9) .
C22 H22 0.9300 .
C23 C24 1.496(8) .
C24 N2 1.450(7) .
C24 H24A 0.9700 .
C24 H24B 0.9700 .
C25 O4 1.263(7) .
C25 N2 1.307(7) .
C25 C26 1.481(8) .
C26 C27 1.385(8) .
C26 C31 1.403(8) .
C27 C28 1.362(8) .
C27 H27 0.9300 .
C28 C29 1.363(9) .
C28 H28 0.9300 .
C29 C30 1.372(9) .
C29 H29 0.9300 .
C30 C31 1.385(8) .
C30 H30 0.9300 .
C31 O5 1.378(7) .
C32 O5 1.435(7) .
C32 C33 1.480(9) .
C32 H32A 0.9700 .
C32 H32B 0.9700 .
C33 O6 1.390(8) .
C33 H33A 0.9700 .
C33 H33B 0.9700 .
C34 O6 1.432(8) .
C34 C51 1.484(10) 1_545
C34 H34A 0.9700 .
C34 H34B 0.9700 .
C35 C36 1.335(13) .
C35 C40 1.356(10) .
C35 H35 0.9300 .
C36 C37 1.317(15) .
C36 H36 0.9300 .
C37 C38 1.337(15) .
C37 H37 0.9300 .
C38 C39 1.406(13) .
C38 H38 0.9300 .
C39 C40 1.351(11) .
C39 H39 0.9300 .
C40 C41 1.519(10) .
C41 N3 1.459(8) .
C41 H41A 0.9700 .
C41 H41B 0.9700 .
C42 O7 1.253(7) .
C42 N3 1.316(7) .
C42 C43 1.482(8) .
C43 C44 1.373(8) .
C43 C48 1.397(8) .
C44 C45 1.365(9) .
C44 H44 0.9300 .
C45 C46 1.358(10) .
C45 H45 0.9300 .
C46 C47 1.359(10) .
C46 H46 0.9300 .
C47 C48 1.384(9) .
C47 H47 0.9300 .
C48 O8 1.344(7) .
C49 O8 1.422(7) .
C49 C50 1.500(9) .
C49 H49A 0.9700 .
C49 H49B 0.9700 .
C50 O9 1.413(8) .
C50 H50A 0.9700 .
C50 H50B 0.9700 .
C51 O9 1.415(8) .
C51 C34 1.484(10) 1_565
C51 H51A 0.9700 .
C51 H51B 0.9700 .
C52 O3 1.413(8) .
C52 C52 1.470(13) 2_666
C52 H52A 0.9700 .
C52 H52B 0.9700 .
N1 H1 0.8600 .
N2 H2 0.8600 .
N3 H3 0.8600 .
N4 O11 1.227(7) .
N4 O10 1.253(7) .
N4 O12 1.279(7) .
N5 O14 1.221(7) .
N5 O15 1.268(7) .
N5 O13 1.285(7) .
N6 O17 1.208(7) .
N6 O16 1.260(7) .
N6 O18 1.270(6) .

loop_
_geom_torsion_atom_site_label_1
_geom_torsion_atom_site_label_2
_geom_torsion_atom_site_label_3
_geom_torsion_atom_site_label_4
_geom_torsion
_geom_torsion_site_symmetry_1
C6 C1 C2 C3 0.3(13) .
C1 C2 C3 C4 -1.3(14) .
C2 C3 C4 C5 1.8(14) .
C3 C4 C5 C6 -1.4(13) .
C2 C1 C6 C5 0.2(11) .
C2 C1 C6 C7 178.6(7) .
C4 C5 C6 C1 0.3(11) .
C4 C5 C6 C7 -178.2(7) .
C1 C6 C7 N1 29.5(10) .
C5 C6 C7 N1 -152.0(6) .
O1 C8 C9 C14 167.8(6) .
N1 C8 C9 C14 -13.8(10) .
O1 C8 C9 C10 -11.3(9) .
N1 C8 C9 C10 167.1(6) .
C14 C9 C10 C11 0.8(10) .
C8 C9 C10 C11 179.9(6) .
C9 C10 C11 C12 -0.7(12) .
C10 C11 C12 C13 0.0(12) .
C11 C12 C13 C14 0.7(11) .
C12 C13 C14 O2 -178.0(6) .
C12 C13 C14 C9 -0.5(10) .
C10 C9 C14 O2 177.5(6) .
C8 C9 C14 O2 -1.6(10) .
C10 C9 C14 C13 -0.2(10) .
C8 C9 C14 C13 -179.2(6) .
O2 C15 C16 O3 57.6(8) .
C23 C18 C19 C20 0.4(13) .
C18 C19 C20 C21 -1.0(14) .
C19 C20 C21 C22 1.0(14) .
C20 C21 C22 C23 -0.2(12) .
C21 C22 C23 C18 -0.3(11) .
C21 C22 C23 C24 -178.4(6) .
C19 C18 C23 C22 0.3(12) .
C19 C18 C23 C24 178.3(7) .
C22 C23 C24 N2 98.6(7) .
C18 C23 C24 N2 -79.5(8) .
O4 C25 C26 C27 3.8(9) .
N2 C25 C26 C27 -176.4(6) .
O4 C25 C26 C31 -175.2(6) .
N2 C25 C26 C31 4.6(10) .
C31 C26 C27 C28 -1.0(10) .
C25 C26 C27 C28 179.9(6) .
C26 C27 C28 C29 2.8(11) .
C27 C28 C29 C30 -1.9(12) .
C28 C29 C30 C31 -0.8(12) .
C29 C30 C31 O5 -177.4(6) .
C29 C30 C31 C26 2.6(11) .
C27 C26 C31 O5 178.2(6) .
C25 C26 C31 O5 -2.8(10) .
C27 C26 C31 C30 -1.7(10) .
C25 C26 C31 C30 177.3(6) .
O5 C32 C33 O6 73.5(8) .
C40 C35 C36 C37 1(2) .
C35 C36 C37 C38 -4(2) .
C36 C37 C38 C39 5(2) .
C37 C38 C39 C40 -2.5(17) .
C38 C39 C40 C35 -0.7(14) .
C38 C39 C40 C41 177.6(8) .
C36 C35 C40 C39 1.6(16) .
C36 C35 C40 C41 -176.7(10) .
C39 C40 C41 N3 65.1(11) .
C35 C40 C41 N3 -116.6(9) .
O7 C42 C43 C44 10.8(10) .
N3 C42 C43 C44 -171.2(6) .
O7 C42 C43 C48 -165.3(7) .
N3 C42 C43 C48 12.7(10) .
C48 C43 C44 C45 2.3(12) .
C42 C43 C44 C45 -174.1(8) .
C43 C44 C45 C46 1.7(14) .
C44 C45 C46 C47 -3.6(15) .
C45 C46 C47 C48 1.5(14) .
C46 C47 C48 O8 -178.2(7) .
C46 C47 C48 C43 2.5(12) .
C44 C43 C48 O8 176.3(6) .
C42 C43 C48 O8 -7.6(10) .
C44 C43 C48 C47 -4.3(10) .
C42 C43 C48 C47 171.8(6) .
O8 C49 C50 O9 -66.7(8) .
O1 C8 N1 C7 -4.6(10) .
C9 C8 N1 C7 177.0(6) .
C6 C7 N1 C8 -128.1(7) .
O4 C25 N2 C24 1.0(11) .
C26 C25 N2 C24 -178.8(6) .
C23 C24 N2 C25 -142.0(7) .
O7 C42 N3 C41 2.2(11) .
C43 C42 N3 C41 -175.8(6) .
C40 C41 N3 C42 -131.2(8) .
O1 La1 N4 O11 -128(7) .
O4 La1 N4 O11 153(7) .
O7 La1 N4 O11 114(7) .
O12 La1 N4 O11 58(7) .
O16 La1 N4 O11 -39(7) .
O15 La1 N4 O11 27(7) .
O18 La1 N4 O11 -53(7) .
O13 La1 N4 O11 77(7) .
O10 La1 N4 O11 -126(7) .
N6 La1 N4 O11 -45(7) .
N5 La1 N4 O11 52(7) .
O1 La1 N4 O10 -1.9(4) .
O4 La1 N4 O10 -80.6(4) .
O7 La1 N4 O10 -119.9(7) .
O12 La1 N4 O10 -176.2(6) .
O16 La1 N4 O10 86.6(4) .
O15 La1 N4 O10 152.8(3) .
O18 La1 N4 O10 73.2(4) .
O13 La1 N4 O10 -156.9(4) .
N6 La1 N4 O10 80.8(4) .
N5 La1 N4 O10 178.1(4) .
O1 La1 N4 O12 174.3(3) .
O4 La1 N4 O12 95.6(4) .
O7 La1 N4 O12 56.3(9) .
O16 La1 N4 O12 -97.2(4) .
O15 La1 N4 O12 -31.0(4) .
O18 La1 N4 O12 -110.6(4) .
O13 La1 N4 O12 19.4(4) .
O10 La1 N4 O12 176.2(6) .
N6 La1 N4 O12 -103.0(4) .
N5 La1 N4 O12 -5.7(4) .
O1 La1 N5 O14 -10(16) .
O4 La1 N5 O14 88(16) .
O7 La1 N5 O14 2(16) .
O12 La1 N5 O14 168(16) .
O16 La1 N5 O14 -123(16) .
O15 La1 N5 O14 -93(16) .
O18 La1 N5 O14 -73(16) .
O13 La1 N5 O14 90(16) .
O10 La1 N5 O14 171(16) .
N6 La1 N5 O14 -98(16) .
N4 La1 N5 O14 170(16) .
O1 La1 N5 O15 83.2(7) .
O4 La1 N5 O15 -178.7(4) .
O7 La1 N5 O15 95.4(4) .
O12 La1 N5 O15 -99.4(4) .
O16 La1 N5 O15 -29.6(4) .
O18 La1 N5 O15 20.5(4) .
O13 La1 N5 O15 -177.1(6) .
O10 La1 N5 O15 -96.0(4) .
N6 La1 N5 O15 -4.7(4) .
N4 La1 N5 O15 -96.9(4) .
O1 La1 N5 O13 -99.7(6) .
O4 La1 N5 O13 -1.7(4) .
O7 La1 N5 O13 -87.5(4) .
O12 La1 N5 O13 77.7(4) .
O16 La1 N5 O13 147.5(4) .
O15 La1 N5 O13 177.1(6) .
O18 La1 N5 O13 -162.4(4) .
O10 La1 N5 O13 81.1(4) .
N6 La1 N5 O13 172.4(4) .
N4 La1 N5 O13 80.2(4) .
O1 La1 N6 O17 -164(17) .
O4 La1 N6 O17 161(17) .
O7 La1 N6 O17 -78(17) .
O12 La1 N6 O17 72(17) .
O16 La1 N6 O17 84(17) .
O15 La1 N6 O17 -5(17) .
O18 La1 N6 O17 -100(17) .
O13 La1 N6 O17 1(17) .
O10 La1 N6 O17 121(17) .
N4 La1 N6 O17 97(17) .
N5 La1 N6 O17 -3(17) .
O1 La1 N6 O16 112.2(4) .
O4 La1 N6 O16 76.5(7) .
O7 La1 N6 O16 -162.4(4) .
O12 La1 N6 O16 -11.9(4) .
O15 La1 N6 O16 -88.8(4) .
O18 La1 N6 O16 176.3(7) .
O13 La1 N6 O16 -82.9(4) .
O10 La1 N6 O16 37.2(4) .
N4 La1 N6 O16 12.8(4) .
N5 La1 N6 O16 -86.7(4) .
O1 La1 N6 O18 -64.1(4) .
O4 La1 N6 O18 -99.9(6) .
O7 La1 N6 O18 21.3(4) .
O12 La1 N6 O18 171.8(4) .
O16 La1 N6 O18 -176.3(7) .
O15 La1 N6 O18 94.9(4) .
O13 La1 N6 O18 100.8(4) .
O10 La1 N6 O18 -139.1(4) .
N4 La1 N6 O18 -163.6(4) .
N5 La1 N6 O18 97.0(4) .
N1 C8 O1 La1 95.5(9) .
C9 C8 O1 La1 -86.1(9) .
O4 La1 O1 C8 -145.7(8) .
O7 La1 O1 C8 -55.8(8) .
O12 La1 O1 C8 139.1(8) .
O16 La1 O1 C8 69.2(8) .
O15 La1 O1 C8 7.0(9) .
O18 La1 O1 C8 22.7(8) .
O13 La1 O1 C8 -106.2(8) .
O10 La1 O1 C8 135.3(8) .
N6 La1 O1 C8 46.3(8) .
N4 La1 O1 C8 136.1(8) .
N5 La1 O1 C8 -44.0(11) .
C13 C14 O2 C15 -11.7(10) .
C9 C14 O2 C15 170.7(6) .
C16 C15 O2 C14 -179.4(6) .
C52 C52 O3 C16 -177.6(7) 2_666
C15 C16 O3 C52 -177.9(6) .
N2 C25 O4 La1 43(3) .
C26 C25 O4 La1 -137.0(19) .
O1 La1 O4 C25 -74(2) .
O7 La1 O4 C25 -161(2) .
O12 La1 O4 C25 52(2) .
O16 La1 O4 C25 7(2) .
O15 La1 O4 C25 124(2) .
O18 La1 O4 C25 -98(2) .
O13 La1 O4 C25 124(2) .
O10 La1 O4 C25 2(2) .
N6 La1 O4 C25 -38(2) .
N4 La1 O4 C25 27(2) .
N5 La1 O4 C25 125(2) .
C30 C31 O5 C32 11.1(9) .
C26 C31 O5 C32 -168.9(6) .
C33 C32 O5 C31 168.0(6) .
C32 C33 O6 C34 155.5(6) .
C51 C34 O6 C33 171.5(7) 1_545
N3 C42 O7 La1 112(2) .
C43 C42 O7 La1 -70(2) .
O1 La1 O7 C42 153(2) .
O4 La1 O7 C42 -126(2) .
O12 La1 O7 C42 -49(2) .
O16 La1 O7 C42 62(2) .
O15 La1 O7 C42 3(2) .
O18 La1 O7 C42 80(2) .
O13 La1 O7 C42 -49(2) .
O10 La1 O7 C42 -176.2(19) .
N6 La1 O7 C42 71(2) .
N4 La1 O7 C42 -87(2) .
N5 La1 O7 C42 -23(2) .
C47 C48 O8 C49 5.0(10) .
C43 C48 O8 C49 -175.6(6) .
C50 C49 O8 C48 169.8(6) .
C49 C50 O9 C51 177.5(6) .
C34 C51 O9 C50 -170.7(7) 1_565
O11 N4 O10 La1 176.0(6) .
O12 N4 O10 La1 -3.6(6) .
O1 La1 O10 N4 178.0(4) .
O4 La1 O10 N4 94.4(4) .
O7 La1 O10 N4 146.3(4) .
O12 La1 O10 N4 2.1(3) .
O16 La1 O10 N4 -82.8(4) .
O15 La1 O10 N4 -32.3(4) .
O18 La1 O10 N4 -115.5(4) .
O13 La1 O10 N4 26.0(4) .
N6 La1 O10 N4 -98.8(4) .
N5 La1 O10 N4 -2.2(4) .
O11 N4 O12 La1 -175.9(5) .
O10 N4 O12 La1 3.7(6) .
O1 La1 O12 N4 -6.9(4) .
O4 La1 O12 N4 -80.7(4) .
O7 La1 O12 N4 -160.0(3) .
O16 La1 O12 N4 73.5(4) .
O15 La1 O12 N4 149.1(4) .
O18 La1 O12 N4 82.7(4) .
O13 La1 O12 N4 -159.5(4) .
O10 La1 O12 N4 -2.1(3) .
N6 La1 O12 N4 78.7(4) .
N5 La1 O12 N4 174.2(4) .
O14 N5 O13 La1 -177.5(6) .
O15 N5 O13 La1 2.8(6) .
O1 La1 O13 N5 138.3(4) .
O4 La1 O13 N5 178.3(4) .
O7 La1 O13 N5 85.5(4) .
O12 La1 O13 N5 -94.2(4) .
O16 La1 O13 N5 -36.6(4) .
O15 La1 O13 N5 -1.6(4) .
O18 La1 O13 N5 20.9(4) .
O10 La1 O13 N5 -113.4(4) .
N6 La1 O13 N5 -8.9(4) .
N4 La1 O13 N5 -102.8(4) .
O14 N5 O15 La1 177.5(6) .
O13 N5 O15 La1 -2.8(6) .
O1 La1 O15 N5 -143.6(4) .
O4 La1 O15 N5 1.6(4) .
O7 La1 O15 N5 -78.6(4) .
O12 La1 O15 N5 74.8(4) .
O16 La1 O15 N5 149.1(4) .
O18 La1 O15 N5 -159.1(4) .
O13 La1 O15 N5 1.6(4) .
O10 La1 O15 N5 100.9(4) .
N6 La1 O15 N5 175.1(4) .
N4 La1 O15 N5 87.7(4) .
O17 N6 O16 La1 -177.7(7) .
O18 N6 O16 La1 3.5(7) .
O1 La1 O16 N6 -66.8(4) .
O4 La1 O16 N6 -144.0(4) .
O7 La1 O16 N6 21.2(5) .
O12 La1 O16 N6 167.6(5) .
O15 La1 O16 N6 83.4(4) .
O18 La1 O16 N6 -2.0(4) .
O13 La1 O16 N6 110.8(4) .
O10 La1 O16 N6 -139.2(5) .
N4 La1 O16 N6 -166.1(5) .
N5 La1 O16 N6 96.0(4) .
O17 N6 O18 La1 177.7(7) .
O16 N6 O18 La1 -3.5(7) .
O1 La1 O18 N6 110.8(4) .
O4 La1 O18 N6 134.8(4) .
O7 La1 O18 N6 -158.7(4) .
O12 La1 O18 N6 -9.6(5) .
O16 La1 O18 N6 2.0(4) .
O15 La1 O18 N6 -77.9(4) .
O13 La1 O18 N6 -95.6(4) .
O10 La1 O18 N6 42.8(4) .
N4 La1 O18 N6 18.2(5) .
N5 La1 O18 N6 -86.7(4) .

loop_
_platon_squeeze_void_nr
_platon_squeeze_void_average_x
_platon_squeeze_void_average_y
_platon_squeeze_void_average_z
_platon_squeeze_void_volume
_platon_squeeze_void_count_electrons
_platon_squeeze_void_content
1 0.500 0.500 0.000 445 70 ' '
